data_2201082
loop_
_publ_author_name
'R. V. Krishnakumar'
'M. Subha Nandhini'
'S. Renuga'
'S. Natarajan'
'S. Selvaraj'
'S. Perumal'

_publ_section_title
;
 2,2'-Thiobis[2-benzoyl-3-(4-chlorophenyl)oxirane]
;
_journal_issue 5
_journal_name_full 'Acta Crystallographica Section E'
_journal_page_first o504
_journal_page_last o505
_journal_paper_doi 10.1107/S1600536802005986
_journal_volume 58
_journal_year 2002
_chemical_formula_iupac 'C30 H20 Cl2 O4 S'
_chemical_formula_moiety 'C30 H20 Cl2 O4 S'
_chemical_formula_sum 'C30 H20 Cl2 O4 S'
_chemical_formula_weight 547.42
_chemical_melting_point 157.0(10)
_chemical_name_systematic
;
2,2'-thiobis(2-benzoyl-3-(4-chlorophenyl)oxirane)
;
_space_group_IT_number 14
_symmetry_cell_setting monoclinic
_symmetry_space_group_name_Hall '-P 2ybc'
_symmetry_space_group_name_H-M 'P 1 21/c 1'
_atom_sites_solution_hydrogens geom
_atom_sites_solution_primary direct
_atom_sites_solution_secondary difmap
_audit_creation_method SHELXL-97
_cell_angle_alpha 90.00
_cell_angle_beta 103.66(2)
_cell_angle_gamma 90.00
_cell_formula_units_Z 4
_cell_length_a 14.0724(17)
_cell_length_b 16.3184(16)
_cell_length_c 11.768(3)
_cell_measurement_reflns_used 25
_cell_measurement_temperature 293(2)
_cell_measurement_theta_max 13
_cell_measurement_theta_min 8
_cell_volume 2626.0(8)
_computing_cell_refinement 'CAD-4 Software'
_computing_data_collection 'CAD-4 Software (Enraf-Nonius, 1989)'
_computing_data_reduction 'CAD-4 Software'
_computing_molecular_graphics 'PLATON (Spek, 1999)'
_computing_publication_material SHELXL97
_computing_structure_refinement 'SHELXL97 (Sheldrick, 1997)'
_computing_structure_solution 'SHELXS97 (Sheldrick, 1990)'
_diffrn_ambient_temperature 293(2)
_diffrn_measured_fraction_theta_full 0.998
_diffrn_measured_fraction_theta_max 0.998
_diffrn_measurement_device_type 'Enraf-Nonius CAD-4'
_diffrn_measurement_method \w-2\q
_diffrn_radiation_monochromator graphite
_diffrn_radiation_source 'fine-focus sealed tube'
_diffrn_radiation_type MoK\a
_diffrn_radiation_wavelength 0.71073
_diffrn_reflns_av_R_equivalents 0.014
_diffrn_reflns_av_sigmaI/netI 0.0310
_diffrn_reflns_limit_h_max 16
_diffrn_reflns_limit_h_min -16
_diffrn_reflns_limit_k_max 19
_diffrn_reflns_limit_k_min 0
_diffrn_reflns_limit_l_max 13
_diffrn_reflns_limit_l_min 0
_diffrn_reflns_number 4835
_diffrn_reflns_theta_full 24.97
_diffrn_reflns_theta_max 24.97
_diffrn_reflns_theta_min 2.17
_diffrn_standards_decay_% <2
_diffrn_standards_interval_time 60
_diffrn_standards_number 2
_exptl_absorpt_coefficient_mu 0.362
_exptl_absorpt_correction_T_max 0.91
_exptl_absorpt_correction_T_min 0.84
_exptl_absorpt_correction_type '\y scan'
_exptl_absorpt_process_details '(North et al., 1968)'
_exptl_crystal_colour colourless
_exptl_crystal_density_diffrn 1.385
_exptl_crystal_density_method 'not measured'
_exptl_crystal_description needle
_exptl_crystal_F_000 1128
_exptl_crystal_size_max 0.43
_exptl_crystal_size_mid 0.32
_exptl_crystal_size_min 0.25
_refine_diff_density_max 0.24
_refine_diff_density_min -0.35
_refine_ls_extinction_method none
_refine_ls_goodness_of_fit_ref 1.11
_refine_ls_hydrogen_treatment refall
_refine_ls_matrix_type full
_refine_ls_number_parameters 414
_refine_ls_number_reflns 4587
_refine_ls_number_restraints 0
_refine_ls_restrained_S_all 1.11
_refine_ls_R_factor_all 0.075
_refine_ls_R_factor_gt 0.044
_refine_ls_shift/su_max <0.001
_refine_ls_shift/su_mean <0.001
_refine_ls_structure_factor_coef Fsqd
_refine_ls_weighting_details 'calc w = 1/[\s^2^(Fo^2^)+(0.0489P)^2^+0.9486P] where P = (Fo^2^+2Fc^2^)/3'
_refine_ls_weighting_scheme calc
_refine_ls_wR_factor_gt 0.095
_refine_ls_wR_factor_ref 0.116
_reflns_number_gt 3241
_reflns_number_total 4587
_reflns_threshold_expression I>2\s(I)
_cod_data_source_file ci6108.cif
_cod_data_source_block I
_cod_original_sg_symbol_H-M 'P 21/c'
_cod_database_code 2201082
_cod_database_fobs_code 2201082

loop_
_symmetry_equiv_pos_as_xyz
'x, y, z'
'-x, y+1/2, -z+1/2'
'-x, -y, -z'
'x, -y-1/2, z-1/2'

loop_
_atom_site_label
_atom_site_fract_x
_atom_site_fract_y
_atom_site_fract_z
_atom_site_U_iso_or_equiv
_atom_site_adp_type
_atom_site_calc_flag
_atom_site_refinement_flags
_atom_site_occupancy
_atom_site_disorder_assembly
_atom_site_disorder_group
_atom_site_type_symbol
Cl1 0.02500(7) 0.29560(6) 0.49783(10) 0.0971(3) Uani d . 1 . . Cl
Cl1' 0.88584(5) 0.49366(6) 0.40510(7) 0.0730(3) Uani d . 1 . . Cl
S1 0.39182(5) 0.47228(4) 0.31217(5) 0.04482(18) Uani d . 1 . . S
O1 0.30838(14) 0.38156(12) 0.11740(15) 0.0596(5) Uani d . 1 . . O
O1' 0.41833(13) 0.63302(11) 0.27413(15) 0.0518(5) Uani d . 1 . . O
O2 0.49349(17) 0.37525(17) 0.08187(17) 0.0884(8) Uani d . 1 . . O
O2' 0.29636(15) 0.56429(15) 0.01881(16) 0.0704(6) Uani d . 1 . . O
C1 0.39180(19) 0.38917(16) 0.2125(2) 0.0475(6) Uani d . 1 . . C
C1' 0.38650(18) 0.55804(15) 0.2149(2) 0.0425(6) Uani d . 1 . . C
C2 0.3206(2) 0.32129(18) 0.2089(3) 0.0567(7) Uani d . 1 . . C
C2' 0.47509(19) 0.59922(16) 0.1974(2) 0.0478(6) Uani d . 1 . . C
C3 0.24644(19) 0.31651(16) 0.2791(3) 0.0537(7) Uani d . 1 . . C
C3' 0.57680(18) 0.57421(15) 0.2510(2) 0.0435(6) Uani d . 1 . . C
C4 0.1679(2) 0.36992(19) 0.2628(3) 0.0608(8) Uani d . 1 . . C
C4' 0.6136(2) 0.57065(19) 0.3717(2) 0.0557(7) Uani d . 1 . . C
C5 0.0995(2) 0.3637(2) 0.3282(3) 0.0667(9) Uani d . 1 . . C
C5' 0.7076(2) 0.5472(2) 0.4186(2) 0.0595(8) Uani d . 1 . . C
C6 0.1095(2) 0.30344(18) 0.4118(3) 0.0625(8) Uani d . 1 . . C
C6' 0.76716(18) 0.52692(17) 0.3457(2) 0.0510(7) Uani d . 1 . . C
C7 0.1854(2) 0.2493(2) 0.4288(3) 0.0667(8) Uani d . 1 . . C
C7' 0.7334(2) 0.53037(18) 0.2264(2) 0.0529(7) Uani d . 1 . . C
C8 0.2533(2) 0.25561(19) 0.3628(3) 0.0633(8) Uani d . 1 . . C
C8' 0.6386(2) 0.55418(17) 0.1798(2) 0.0504(7) Uani d . 1 . . C
C9 0.4877(2) 0.36998(17) 0.1821(2) 0.0531(7) Uani d . 1 . . C
C9' 0.2922(2) 0.56770(16) 0.1205(2) 0.0490(6) Uani d . 1 . . C
C10 0.57080(19) 0.34187(15) 0.2760(2) 0.0466(6) Uani d . 1 . . C
C10' 0.19918(19) 0.58210(15) 0.1551(2) 0.0478(6) Uani d . 1 . . C
C11 0.6625(2) 0.33480(18) 0.2532(3) 0.0572(7) Uani d . 1 . . C
C11' 0.1120(2) 0.5799(2) 0.0693(3) 0.0639(8) Uani d . 1 . . C
C12 0.7402(2) 0.3049(2) 0.3366(4) 0.0742(10) Uani d . 1 . . C
C12' 0.0240(2) 0.5926(2) 0.0982(4) 0.0813(10) Uani d . 1 . . C
C13 0.7268(3) 0.2810(2) 0.4434(4) 0.0766(10) Uani d . 1 . . C
C13' 0.0208(3) 0.6076(2) 0.2128(4) 0.0803(10) Uani d . 1 . . C
C14 0.6366(3) 0.2886(2) 0.4692(3) 0.0702(9) Uani d . 1 . . C
C14' 0.1063(2) 0.6108(2) 0.2972(3) 0.0701(9) Uani d . 1 . . C
C15 0.5582(2) 0.31847(18) 0.3858(2) 0.0553(7) Uani d . 1 . . C
C15' 0.1949(2) 0.59803(19) 0.2695(3) 0.0575(7) Uani d . 1 . . C
H2 0.3423(18) 0.2708(17) 0.188(2) 0.052(8) Uiso d . 1 . . H
H2' 0.4696(19) 0.6282(17) 0.129(2) 0.055(8) Uiso d . 1 . . H
H4 0.1621(19) 0.4090(18) 0.205(3) 0.059(8) Uiso d . 1 . . H
H4' 0.5691(19) 0.5840(16) 0.414(2) 0.054(8) Uiso d . 1 . . H
H5 0.046(2) 0.401(2) 0.315(3) 0.087(11) Uiso d . 1 . . H
H5' 0.733(2) 0.5422(18) 0.497(3) 0.066(9) Uiso d . 1 . . H
H7 0.190(2) 0.206(2) 0.486(3) 0.079(10) Uiso d . 1 . . H
H7' 0.774(2) 0.5168(17) 0.181(2) 0.058(8) Uiso d . 1 . . H
H8 0.304(2) 0.2204(19) 0.371(3) 0.074(10) Uiso d . 1 . . H
H8' 0.6152(19) 0.5571(17) 0.101(3) 0.058(8) Uiso d . 1 . . H
H11 0.669(2) 0.3501(17) 0.181(3) 0.061(9) Uiso d . 1 . . H
H11' 0.116(2) 0.5705(19) -0.009(3) 0.075(10) Uiso d . 1 . . H
H12 0.804(2) 0.301(2) 0.320(3) 0.081(10) Uiso d . 1 . . H
H12' -0.034(3) 0.591(2) 0.037(3) 0.099(12) Uiso d . 1 . . H
H13 0.782(2) 0.257(2) 0.503(3) 0.083(10) Uiso d . 1 . . H
H13' -0.042(2) 0.6194(19) 0.233(3) 0.079(10) Uiso d . 1 . . H
H14 0.627(2) 0.271(2) 0.542(3) 0.084(11) Uiso d . 1 . . H
H14' 0.105(3) 0.617(2) 0.375(3) 0.092(12) Uiso d . 1 . . H
H15 0.4971(19) 0.3251(16) 0.402(2) 0.050(8) Uiso d . 1 . . H
H15' 0.252(2) 0.5996(16) 0.330(2) 0.054(8) Uiso d . 1 . . H

loop_
_atom_site_aniso_label
_atom_site_aniso_U_11
_atom_site_aniso_U_22
_atom_site_aniso_U_33
_atom_site_aniso_U_12
_atom_site_aniso_U_13
_atom_site_aniso_U_23
Cl1 0.0980(7) 0.0851(6) 0.1232(9) 0.0002(5) 0.0562(6) 0.0049(6)
Cl1' 0.0505(4) 0.0934(6) 0.0690(5) 0.0062(4) 0.0021(4) 0.0037(4)
S1 0.0546(4) 0.0477(4) 0.0313(3) 0.0023(3) 0.0083(3) -0.0001(3)
O1 0.0664(12) 0.0643(12) 0.0403(10) -0.0008(10) -0.0032(9) -0.0077(9)
O1' 0.0582(11) 0.0458(10) 0.0509(10) 0.0041(8) 0.0119(9) -0.0080(9)
O2 0.0930(16) 0.138(2) 0.0377(12) 0.0303(15) 0.0235(11) 0.0139(13)
O2' 0.0709(13) 0.1043(17) 0.0332(10) 0.0112(12) 0.0066(9) -0.0033(11)
C1 0.0545(15) 0.0495(15) 0.0335(13) 0.0037(12) 0.0005(11) -0.0015(11)
C1' 0.0511(14) 0.0420(13) 0.0323(12) 0.0049(11) 0.0057(11) -0.0043(11)
C2 0.0634(18) 0.0481(16) 0.0529(17) 0.0022(14) 0.0026(14) -0.0077(14)
C2' 0.0578(16) 0.0477(15) 0.0373(14) 0.0018(12) 0.0097(12) 0.0029(12)
C3 0.0504(15) 0.0435(15) 0.0615(18) -0.0028(12) 0.0017(13) -0.0050(13)
C3' 0.0465(14) 0.0448(14) 0.0378(13) -0.0030(11) 0.0069(11) 0.0013(11)
C4 0.0600(18) 0.0516(17) 0.0645(19) 0.0026(14) 0.0023(15) 0.0098(16)
C4' 0.0501(16) 0.078(2) 0.0393(15) -0.0010(14) 0.0106(13) -0.0081(14)
C5 0.0533(17) 0.0571(19) 0.086(2) 0.0079(15) 0.0098(17) 0.0079(17)
C5' 0.0552(17) 0.088(2) 0.0324(14) -0.0046(15) 0.0039(13) -0.0022(15)
C6 0.0557(17) 0.0553(17) 0.075(2) -0.0042(14) 0.0132(15) -0.0011(16)
C6' 0.0454(14) 0.0564(16) 0.0475(15) -0.0035(12) 0.0035(12) 0.0002(13)
C7 0.0625(19) 0.0592(19) 0.074(2) -0.0015(16) 0.0075(16) 0.0165(17)
C7' 0.0514(16) 0.0645(18) 0.0450(15) 0.0009(14) 0.0158(13) -0.0005(14)
C8 0.0500(16) 0.0474(17) 0.087(2) 0.0058(14) 0.0061(16) 0.0093(16)
C8' 0.0607(17) 0.0585(17) 0.0313(14) -0.0039(13) 0.0096(13) 0.0014(13)
C9 0.0649(17) 0.0545(16) 0.0399(15) 0.0073(13) 0.0124(13) -0.0022(12)
C9' 0.0590(16) 0.0465(15) 0.0387(15) 0.0060(12) 0.0056(12) 0.0014(12)
C10 0.0566(15) 0.0392(14) 0.0429(14) 0.0022(11) 0.0098(12) -0.0034(11)
C10' 0.0500(14) 0.0445(14) 0.0461(15) 0.0056(12) 0.0060(12) 0.0017(12)
C11 0.0624(18) 0.0509(17) 0.0601(19) -0.0011(14) 0.0182(16) -0.0106(15)
C11' 0.0590(18) 0.067(2) 0.0577(19) 0.0029(15) -0.0015(15) 0.0007(16)
C12 0.056(2) 0.064(2) 0.097(3) 0.0017(16) 0.008(2) -0.018(2)
C12' 0.0511(19) 0.095(3) 0.089(3) 0.0068(18) -0.0019(19) 0.002(2)
C13 0.076(2) 0.061(2) 0.077(2) 0.0135(17) -0.012(2) -0.0081(18)
C13' 0.056(2) 0.085(2) 0.104(3) 0.0121(18) 0.029(2) 0.011(2)
C14 0.093(3) 0.0616(19) 0.0480(18) 0.0090(18) 0.0002(18) 0.0072(16)
C14' 0.068(2) 0.081(2) 0.066(2) 0.0151(17) 0.0255(18) 0.0086(18)
C15 0.0652(19) 0.0544(17) 0.0451(16) 0.0092(14) 0.0107(14) 0.0035(13)
C15' 0.0567(17) 0.0641(18) 0.0504(17) 0.0102(14) 0.0103(14) 0.0003(14)

loop_
_atom_type_symbol
_atom_type_description
_atom_type_scat_dispersion_real
_atom_type_scat_dispersion_imag
_atom_type_scat_source
C C 0.0033 0.0016 'International Tables Vol C Tables 4.2.6.8 and 6.1.1.4'
H H 0.0000 0.0000 'International Tables Vol C Tables 4.2.6.8 and 6.1.1.4'
S S 0.1246 0.1234 'International Tables Vol C Tables 4.2.6.8 and 6.1.1.4'
O O 0.0106 0.0060 'International Tables Vol C Tables 4.2.6.8 and 6.1.1.4'
Cl Cl 0.1484 0.1585 'International Tables Vol C Tables 4.2.6.8 and 6.1.1.4'

loop_
_geom_angle_atom_site_label_1
_geom_angle_atom_site_label_2
_geom_angle_atom_site_label_3
_geom_angle
C1 S1 C1' 100.30(11)
C1 O1 C2 62.65(17)
C1' O1' C2' 61.63(16)
O1 C1 C2 59.18(17)
O1 C1 C9 114.4(2)
C2 C1 C9 118.2(2)
O1 C1 S1 116.94(18)
C2 C1 S1 118.5(2)
C9 C1 S1 116.75(19)
O1' C1' C2' 59.92(16)
O1' C1' C9' 112.72(19)
C2' C1' C9' 118.1(2)
O1' C1' S1 113.31(16)
C2' C1' S1 122.33(18)
C9' C1' S1 116.27(18)
O1 C2 C3 118.6(2)
O1 C2 C1 58.17(16)
C3 C2 C1 125.7(3)
O1 C2 H2 113.4(17)
C3 C2 H2 114.8(16)
C1 C2 H2 113.9(16)
O1' C2' C1' 58.45(15)
O1' C2' C3' 117.4(2)
C1' C2' C3' 125.5(2)
O1' C2' H2' 113.9(17)
C1' C2' H2' 117.2(16)
C3' C2' H2' 112.8(16)
C4 C3 C8 118.0(3)
C4 C3 C2 122.3(3)
C8 C3 C2 119.7(3)
C8' C3' C4' 118.2(2)
C8' C3' C2' 119.4(2)
C4' C3' C2' 122.4(2)
C5 C4 C3 121.2(3)
C5 C4 H4 120.9(17)
C3 C4 H4 117.9(18)
C5' C4' C3' 121.1(3)
C5' C4' H4' 125.0(17)
C3' C4' H4' 113.9(17)
C4 C5 C6 119.3(3)
C4 C5 H5 120(2)
C6 C5 H5 121(2)
C4' C5' C6' 119.5(3)
C4' C5' H5' 122.7(18)
C6' C5' H5' 117.8(18)
C7 C6 C5 120.8(3)
C7 C6 Cl1 119.1(3)
C5 C6 Cl1 120.1(2)
C5' C6' C7' 120.9(3)
C5' C6' Cl1' 119.6(2)
C7' C6' Cl1' 119.4(2)
C6 C7 C8 119.6(3)
C6 C7 H7 119.8(19)
C8 C7 H7 120.5(19)
C8' C7' C6' 119.3(3)
C8' C7' H7' 121.5(18)
C6' C7' H7' 119.2(18)
C7 C8 C3 121.1(3)
C7 C8 H8 122(2)
C3 C8 H8 117(2)
C7' C8' C3' 121.1(3)
C7' C8' H8' 120.4(17)
C3' C8' H8' 118.6(17)
O2 C9 C10 122.0(3)
O2 C9 C1 119.2(2)
C10 C9 C1 118.8(2)
O2' C9' C10' 122.1(2)
O2' C9' C1' 118.5(2)
C10' C9' C1' 119.4(2)
C11 C10 C15 118.9(3)
C11 C10 C9 119.3(3)
C15 C10 C9 121.6(2)
C15' C10' C11' 118.4(3)
C15' C10' C9' 122.8(2)
C11' C10' C9' 118.8(3)
C12 C11 C10 120.8(3)
C12 C11 H11 121.9(18)
C10 C11 H11 117.2(18)
C12' C11' C10' 120.5(3)
C12' C11' H11' 122.2(19)
C10' C11' H11' 117.2(19)
C13 C12 C11 119.8(3)
C13 C12 H12 120(2)
C11 C12 H12 120(2)
C11' C12' C13' 120.4(3)
C11' C12' H12' 118(2)
C13' C12' H12' 121(2)
C12 C13 C14 120.6(3)
C12 C13 H13 120.1(19)
C14 C13 H13 119.3(19)
C14' C13' C12' 119.3(3)
C14' C13' H13' 120.3(19)
C12' C13' H13' 120.3(19)
C13 C14 C15 119.9(3)
C13 C14 H14 120(2)
C15 C14 H14 120(2)
C13' C14' C15' 120.9(3)
C13' C14' H14' 120(2)
C15' C14' H14' 119(2)
C14 C15 C10 119.9(3)
C14 C15 H15 121.4(16)
C10 C15 H15 118.6(16)
C14' C15' C10' 120.5(3)
C14' C15' H15' 118.2(17)
C10' C15' H15' 121.2(17)

loop_
_geom_bond_atom_site_label_1
_geom_bond_atom_site_label_2
_geom_bond_site_symmetry_2
_geom_bond_distance
_geom_bond_publ_flag
Cl1 C6 . 1.738(3) ?
Cl1' C6' . 1.738(3) ?
S1 C1 . 1.793(3) ?
S1 C1' . 1.798(3) ?
O1 C1 . 1.423(3) ?
O1 C2 . 1.438(3) ?
O1' C1' . 1.427(3) ?
O1' C2' . 1.449(3) ?
O2 C9 . 1.205(3) ?
O2' C9' . 1.213(3) ?
C1 C2 . 1.488(4) ?
C1 C9 . 1.509(4) ?
C1' C2' . 1.473(4) ?
C1' C9' . 1.525(3) ?
C2 C3 . 1.478(4) ?
C2 H2 . 0.93(3) ?
C2' C3' . 1.479(4) ?
C2' H2' . 0.92(3) ?
C3 C4 . 1.385(4) ?
C3 C8 . 1.386(4) ?
C3' C8' . 1.381(4) ?
C3' C4' . 1.393(4) ?
C4 C5 . 1.371(5) ?
C4 H4 . 0.92(3) ?
C4' C5' . 1.363(4) ?
C4' H4' . 0.91(3) ?
C5 C6 . 1.375(4) ?
C5 H5 . 0.96(3) ?
C5' C6' . 1.373(4) ?
C5' H5' . 0.91(3) ?
C6 C7 . 1.365(4) ?
C6' C7' . 1.374(4) ?
C7 C8 . 1.370(5) ?
C7 H7 . 0.96(3) ?
C7' C8' . 1.373(4) ?
C7' H7' . 0.90(3) ?
C8 H8 . 0.90(3) ?
C8' H8' . 0.91(3) ?
C9 C10 . 1.479(4) ?
C9' C10' . 1.479(4) ?
C10 C11 . 1.383(4) ?
C10 C15 . 1.398(4) ?
C10' C15' . 1.387(4) ?
C10' C11' . 1.393(4) ?
C11 C12 . 1.375(5) ?
C11 H11 . 0.91(3) ?
C11' C12' . 1.375(5) ?
C11' H11' . 0.95(3) ?
C12 C13 . 1.372(5) ?
C12 H12 . 0.97(3) ?
C12' C13' . 1.382(5) ?
C12' H12' . 0.95(4) ?
C13 C14 . 1.378(5) ?
C13 H13 . 0.99(3) ?
C13' C14' . 1.369(5) ?
C13' H13' . 0.98(3) ?
C14 C15 . 1.381(4) ?
C14 H14 . 0.94(3) ?
C14' C15' . 1.376(4) ?
C14' H14' . 0.93(4) ?
C15 H15 . 0.93(3) ?
C15' H15' . 0.94(3) ?

loop_
_geom_hbond_atom_site_label_D
_geom_hbond_atom_site_label_H
_geom_hbond_atom_site_label_A
_geom_hbond_site_symmetry_A
_geom_hbond_distance_DH
_geom_hbond_distance_HA
_geom_hbond_distance_DA
_geom_hbond_angle_DHA
C7 H7 O1 4_566 0.97(3) 2.45(3) 3.266(4) 142(2)
C8' H8' O2 3_665 0.91(3) 2.58(3) 3.400(3) 151(2)

loop_
_geom_torsion_atom_site_label_1
_geom_torsion_atom_site_label_2
_geom_torsion_atom_site_label_3
_geom_torsion_atom_site_label_4
_geom_torsion
C2 O1 C1 C9 109.5(3)
C2 O1 C1 S1 -108.7(2)
C1' S1 C1 O1 -61.7(2)
C1' S1 C1 C2 -129.5(2)
C1' S1 C1 C9 79.2(2)
C2' O1' C1' C9' -110.3(2)
C2' O1' C1' S1 115.0(2)
C1 S1 C1' O1' -159.95(17)
C1 S1 C1' C2' -91.9(2)
C1 S1 C1' C9' 67.1(2)
C1 O1 C2 C3 116.3(3)
C9 C1 C2 O1 -103.1(2)
S1 C1 C2 O1 106.0(2)
O1 C1 C2 C3 -104.4(3)
C9 C1 C2 C3 152.5(3)
S1 C1 C2 C3 1.6(4)
C1' O1' C2' C3' -116.7(3)
C9' C1' C2' O1' 101.4(2)
S1 C1' C2' O1' -100.1(2)
O1' C1' C2' C3' 103.0(3)
C9' C1' C2' C3' -155.6(2)
S1 C1' C2' C3' 3.0(4)
O1 C2 C3 C4 -2.5(4)
C1 C2 C3 C4 67.1(4)
O1 C2 C3 C8 175.9(3)
C1 C2 C3 C8 -114.4(3)
O1' C2' C3' C8' -169.6(2)
C1' C2' C3' C8' 121.1(3)
O1' C2' C3' C4' 9.8(4)
C1' C2' C3' C4' -59.4(4)
C8 C3 C4 C5 0.9(4)
C2 C3 C4 C5 179.3(3)
C8' C3' C4' C5' -0.7(4)
C2' C3' C4' C5' 179.8(3)
C3 C4 C5 C6 0.2(5)
C3' C4' C5' C6' 0.2(5)
C4 C5 C6 C7 -1.0(5)
C4 C5 C6 Cl1 178.8(2)
C4' C5' C6' C7' 0.3(5)
C4' C5' C6' Cl1' -177.9(2)
C5 C6 C7 C8 0.8(5)
Cl1 C6 C7 C8 -179.0(3)
C5' C6' C7' C8' -0.2(4)
Cl1' C6' C7' C8' 177.9(2)
C6 C7 C8 C3 0.3(5)
C4 C3 C8 C7 -1.1(5)
C2 C3 C8 C7 -179.7(3)
C6' C7' C8' C3' -0.4(4)
C4' C3' C8' C7' 0.8(4)
C2' C3' C8' C7' -179.7(3)
O1 C1 C9 O2 22.9(4)
C2 C1 C9 O2 89.6(3)
S1 C1 C9 O2 -119.0(3)
O1 C1 C9 C10 -154.6(2)
C2 C1 C9 C10 -87.8(3)
S1 C1 C9 C10 63.5(3)
O1' C1' C9' O2' 108.2(3)
C2' C1' C9' O2' 41.4(4)
S1 C1' C9' O2' -118.5(3)
O1' C1' C9' C10' -70.8(3)
C2' C1' C9' C10' -137.7(2)
S1 C1' C9' C10' 62.4(3)
O2 C9 C10 C11 11.3(4)
C1 C9 C10 C11 -171.2(2)
O2 C9 C10 C15 -165.6(3)
C1 C9 C10 C15 11.9(4)
O2' C9' C10' C15' -170.3(3)
C1' C9' C10' C15' 8.7(4)
O2' C9' C10' C11' 9.4(4)
C1' C9' C10' C11' -171.5(2)
C15 C10 C11 C12 0.3(4)
C9 C10 C11 C12 -176.7(3)
C15' C10' C11' C12' -0.6(5)
C9' C10' C11' C12' 179.7(3)
C10 C11 C12 C13 0.6(5)
C10' C11' C12' C13' 0.0(6)
C11 C12 C13 C14 -1.7(5)
C11' C12' C13' C14' 0.8(6)
C12 C13 C14 C15 1.9(5)
C12' C13' C14' C15' -1.0(6)
C13 C14 C15 C10 -0.9(5)
C11 C10 C15 C14 -0.2(4)
C9 C10 C15 C14 176.7(3)
C13' C14' C15' C10' 0.4(5)
C11' C10' C15' C14' 0.4(4)
C9' C10' C15' C14' -179.8(3)
